data_4129379
loop_
_publ_author_name
'Vivancos, \'Angela'
'Vattier, Florencia'
'L\'opez-Serrano, Joaqu\'in'
'Paneque, Margarita'
'Poveda, Manuel L.'
'\'Alvarez, Eleuterio'

_publ_section_title
;
 A Diels-Alder reaction triggered by a [4 + 3] metallacycloaddition.
;
_journal_issue 12
_journal_name_full 'Journal of the American Chemical Society'
_journal_page_first 4074
_journal_page_last 4077
_journal_paper_doi 10.1021/jacs.5b01532
_journal_volume 137
_journal_year 2015
_chemical_formula_moiety 'C31 H38 B Ir N6 O4'
_chemical_formula_sum 'C31 H38 B Ir N6 O4'
_chemical_formula_weight 761.68
_space_group_IT_number 15
_space_group_name_Hall '-C 2yc'
_space_group_name_H-M_alt 'C 1 2/c 1'
_symmetry_cell_setting monoclinic
_symmetry_space_group_name_Hall '-C 2yc'
_symmetry_space_group_name_H-M 'C 1 2/c 1'
_atom_sites_solution_hydrogens geom
_atom_sites_solution_primary direct
_atom_sites_solution_secondary difmap
_audit_creation_method SHELXL-97
_cell_angle_alpha 90.00
_cell_angle_beta 111.218(8)
_cell_angle_gamma 90.00
_cell_formula_units_Z 8
_cell_length_a 34.237(10)
_cell_length_b 10.824(2)
_cell_length_c 16.931(5)
_cell_measurement_reflns_used 1166
_cell_measurement_temperature 213(2)
_cell_measurement_theta_max 17.29
_cell_measurement_theta_min 2.55
_cell_volume 5849(3)
_computing_cell_refinement 'APEX2 Software Suite (Bruker, 2007)'
_computing_data_collection 'APEX2 Software Suite (Bruker, 2007)'
_computing_data_reduction 'APEX2 Software Suite (Bruker, 2007)'
_computing_molecular_graphics 'SHELXTL (Sheldrick, 2008)'
_computing_publication_material 'SHELXTL and publCIF (Westrip, 2010)'
_computing_structure_refinement 'SHELXL97 (Sheldrick, 2008)'
_computing_structure_solution 'SIR2002 (Burla et al., 2003)'
_diffrn_ambient_temperature 213(2)
_diffrn_detector_area_resol_mean 8.26
_diffrn_measured_fraction_theta_full 0.987
_diffrn_measured_fraction_theta_max 0.987
_diffrn_measurement_device_type
;
 Bruker-Nonius X8kappa APEX II CCD area detector
;
_diffrn_measurement_method 'phi and omega scans with narrow frames'
_diffrn_radiation_monochromator graphite
_diffrn_radiation_source 'fine-focus sealed tube'
_diffrn_radiation_type MoK\a
_diffrn_radiation_wavelength 0.71073
_diffrn_reflns_av_R_equivalents 0.0901
_diffrn_reflns_av_sigmaI/netI 0.1029
_diffrn_reflns_limit_h_max 41
_diffrn_reflns_limit_h_min -32
_diffrn_reflns_limit_k_max 12
_diffrn_reflns_limit_k_min -12
_diffrn_reflns_limit_l_max 16
_diffrn_reflns_limit_l_min -20
_diffrn_reflns_number 22231
_diffrn_reflns_theta_full 25.25
_diffrn_reflns_theta_max 25.25
_diffrn_reflns_theta_min 1.28
_diffrn_standards_decay_% 0
_exptl_absorpt_coefficient_mu 4.614
_exptl_absorpt_correction_T_max 0.8021
_exptl_absorpt_correction_T_min 0.7589
_exptl_absorpt_correction_type multi-scan
_exptl_absorpt_process_details
;
program SADABS, Bruker (2001).
;
_exptl_crystal_colour yellow
_exptl_crystal_density_diffrn 1.730
_exptl_crystal_density_method 'not measured'
_exptl_crystal_description needle
_exptl_crystal_F_000 3040
_exptl_crystal_size_max 0.20
_exptl_crystal_size_mid 0.05
_exptl_crystal_size_min 0.05
_refine_diff_density_max 7.136
_refine_diff_density_min -4.367
_refine_diff_density_rms 0.352
_refine_ls_extinction_method none
_refine_ls_goodness_of_fit_ref 1.093
_refine_ls_hydrogen_treatment constr
_refine_ls_matrix_type full
_refine_ls_number_parameters 395
_refine_ls_number_reflns 5220
_refine_ls_number_restraints 0
_refine_ls_restrained_S_all 1.055
_refine_ls_R_factor_all 0.1164
_refine_ls_R_factor_gt 0.0713
_refine_ls_shift/su_max 0.000
_refine_ls_shift/su_mean 0.000
_refine_ls_structure_factor_coef Fsqd
_refine_ls_weighting_details 'calc w=1/[\s^2^(Fo^2^)+(0.0719P)^2^+924.2426P] where P=(Fo^2^+2Fc^2^)/3'
_refine_ls_weighting_scheme calc
_refine_ls_wR_factor_gt 0.1565
_refine_ls_wR_factor_ref 0.2115
_reflns_number_gt 3239
_reflns_number_total 5220
_reflns_threshold_expression >2sigma(I)
_cod_data_source_file ja5b01532_si_001.cif
_cod_data_source_block 4
_cod_depositor_comments
;
The following automatic conversions were performed:

data item '_symmetry_cell_setting' value 'Monoclinic' was changed to
'monoclinic' in accordance with the
/home/saulius/struct/COD-crude-data/automatic-downloads/DataCite-retrospective/ACS/depositions/lib/dictionaries/cif_core.dic
dictionary named 'cif_core.dic' version 2.4.2 last updated on
2011-04-26.

Automatic conversion script
Id: cif_fix_values 6909 2019-04-08 15:41:33Z antanas 
;
_cod_original_sg_symbol_H-M 'C 2/c'
_cod_database_code 4129379

loop_
_symmetry_equiv_pos_as_xyz
'x, y, z'
'-x, y, -z+1/2'
'x+1/2, y+1/2, z'
'-x+1/2, y+1/2, -z+1/2'
'-x, -y, -z'
'x, -y, z-1/2'
'-x+1/2, -y+1/2, -z'
'x+1/2, -y+1/2, z-1/2'

loop_
_atom_site_label
_atom_site_type_symbol
_atom_site_fract_x
_atom_site_fract_y
_atom_site_fract_z
_atom_site_U_iso_or_equiv
_atom_site_adp_type
_atom_site_occupancy
_atom_site_symmetry_multiplicity
_atom_site_calc_flag
_atom_site_refinement_flags
Ir1 Ir 0.85944(3) 0.87438(8) 0.73422(5) 0.0239(3) Uani 1 1 d .
O1 O 0.8426(6) 0.5349(17) 0.6167(11) 0.044(3) Uani 1 1 d .
O2 O 0.8312(5) 0.7171(16) 0.5492(10) 0.039(2) Uani 1 1 d .
O3 O 0.7714(6) 0.5000(17) 0.6967(12) 0.047(4) Uani 1 1 d .
O4 O 0.8327(5) 0.4097(15) 0.7643(11) 0.038(3) Uani 1 1 d .
N1 N 0.9120(6) 0.8619(18) 0.6992(11) 0.0301(17) Uani 1 1 d .
N2 N 0.9265(6) 0.9672(18) 0.6743(12) 0.0299(17) Uani 1 1 d .
N3 N 0.8354(6) 1.0183(18) 0.6194(12) 0.030(2) Uani 1 1 d .
N4 N 0.8635(6) 1.1110(17) 0.6219(10) 0.0252(19) Uani 1 1 d .
N5 N 0.8887(6) 1.0372(17) 0.8084(12) 0.0290(19) Uani 1 1 d .
N6 N 0.9105(6) 1.1170(18) 0.7743(11) 0.0294(18) Uani 1 1 d .
C1 C 0.9349(7) 0.769(2) 0.6865(15) 0.031(2) Uani 1 1 d .
C2 C 0.9622(7) 0.813(2) 0.6482(15) 0.031(2) Uani 1 1 d .
H2 H 0.9801 0.7662 0.6288 0.037 Uiso 1 1 calc R
C3 C 0.9570(7) 0.939(2) 0.6450(15) 0.031(2) Uani 1 1 d .
C4 C 0.9337(7) 0.633(2) 0.7071(16) 0.036(4) Uani 1 1 d .
H4A H 0.9088 0.6166 0.7199 0.053 Uiso 1 1 calc R
H4B H 0.9584 0.6126 0.7559 0.053 Uiso 1 1 calc R
H4C H 0.9331 0.5841 0.6589 0.053 Uiso 1 1 calc R
C5 C 0.9785(8) 1.036(2) 0.6125(16) 0.037(4) Uani 1 1 d .
H5A H 0.9597 1.1055 0.5907 0.056 Uiso 1 1 calc R
H5B H 0.9865 1.0020 0.5676 0.056 Uiso 1 1 calc R
H5C H 1.0034 1.0645 0.6583 0.056 Uiso 1 1 calc R
C6 C 0.7998(8) 1.060(2) 0.5586(14) 0.032(2) Uani 1 1 d .
C7 C 0.8076(8) 1.168(2) 0.5222(14) 0.031(3) Uani 1 1 d .
H7 H 0.7882 1.2132 0.4778 0.037 Uiso 1 1 calc R
C8 C 0.8477(7) 1.195(2) 0.5622(14) 0.029(2) Uani 1 1 d .
C9 C 0.7566(8) 0.998(2) 0.5212(17) 0.045(5) Uani 1 1 d .
H9A H 0.7597 0.9164 0.5006 0.067 Uiso 1 1 calc R
H9B H 0.7384 1.0475 0.4746 0.067 Uiso 1 1 calc R
H9C H 0.7445 0.9911 0.5646 0.067 Uiso 1 1 calc R
C10 C 0.8734(8) 1.300(2) 0.5511(16) 0.036(4) Uani 1 1 d .
H10A H 0.8832 1.3487 0.6025 0.054 Uiso 1 1 calc R
H10B H 0.8565 1.3507 0.5041 0.054 Uiso 1 1 calc R
H10C H 0.8972 1.2677 0.5394 0.054 Uiso 1 1 calc R
C11 C 0.8931(7) 1.083(2) 0.8849(14) 0.030(2) Uani 1 1 d .
C12 C 0.9189(7) 1.185(2) 0.8993(15) 0.031(2) Uani 1 1 d .
H12 H 0.9282 1.2316 0.9497 0.037 Uiso 1 1 calc R
C13 C 0.9287(7) 1.209(2) 0.8308(14) 0.031(2) Uani 1 1 d .
C14 C 0.8751(8) 1.024(2) 0.9431(14) 0.034(4) Uani 1 1 d .
H14A H 0.8852 0.9394 0.9552 0.051 Uiso 1 1 d R
H14B H 0.8447 1.0233 0.9172 0.051 Uiso 1 1 d R
H14C H 0.8836 1.0706 0.9954 0.051 Uiso 1 1 d R
C15 C 0.9525(7) 1.309(2) 0.8112(15) 0.030(4) Uani 1 1 d .
H15A H 0.9581 1.3732 0.8541 0.045 Uiso 1 1 calc R
H15B H 0.9363 1.3440 0.7562 0.045 Uiso 1 1 calc R
H15C H 0.9788 1.2772 0.8102 0.045 Uiso 1 1 calc R
C16 C 0.8324(8) 0.642(2) 0.6142(15) 0.036(2) Uani 1 1 d .
C17 C 0.8253(8) 0.712(2) 0.6838(15) 0.0329(16) Uani 1 1 d .
C18 C 0.8310(7) 0.635(2) 0.7648(14) 0.0329(17) Uani 1 1 d .
C19 C 0.8091(8) 0.509(2) 0.7386(16) 0.036(2) Uani 1 1 d .
C20 C 0.8072(8) 0.707(2) 0.8133(15) 0.034(2) Uani 1 1 d .
H20A H 0.7776 0.6833 0.7926 0.041 Uiso 1 1 calc R
H20B H 0.8195 0.6901 0.8742 0.041 Uiso 1 1 calc R
C21 C 0.8118(7) 0.845(2) 0.7957(15) 0.0328(18) Uani 1 1 d .
H21 H 0.8115 0.9045 0.8396 0.039 Uiso 1 1 calc R
C22 C 0.7922(7) 0.881(3) 0.7097(14) 0.0333(19) Uani 1 1 d .
H22 H 0.7763 0.9591 0.6944 0.040 Uiso 1 1 calc R
C23 C 0.7836(7) 0.778(2) 0.6495(15) 0.034(2) Uani 1 1 d .
H23A H 0.7772 0.8071 0.5913 0.040 Uiso 1 1 calc R
H23B H 0.7606 0.7258 0.6518 0.040 Uiso 1 1 calc R
C24 C 0.8418(8) 0.661(2) 0.4839(16) 0.043(4) Uani 1 1 d .
H24A H 0.8561 0.5830 0.5043 0.065 Uiso 1 1 calc R
H24B H 0.8602 0.7151 0.4678 0.065 Uiso 1 1 calc R
H24C H 0.8166 0.6455 0.4352 0.065 Uiso 1 1 calc R
C25 C 0.8126(8) 0.294(2) 0.7333(17) 0.043(4) Uani 1 1 d .
H25A H 0.7900 0.2814 0.7542 0.064 Uiso 1 1 calc R
H25B H 0.8328 0.2278 0.7528 0.064 Uiso 1 1 calc R
H25C H 0.8013 0.2955 0.6718 0.064 Uiso 1 1 calc R
C26 C 0.8916(7) 0.759(2) 0.8279(14) 0.031(2) Uani 1 1 d .
C27 C 0.8746(7) 0.635(2) 0.8230(14) 0.032(2) Uani 1 1 d .
C28 C 0.8986(7) 0.546(2) 0.8809(15) 0.032(3) Uani 1 1 d .
H28 H 0.8890 0.4641 0.8803 0.039 Uiso 1 1 calc R
C29 C 0.9353(8) 0.582(2) 0.9362(15) 0.033(3) Uani 1 1 d .
H29 H 0.9500 0.5217 0.9757 0.039 Uiso 1 1 calc R
C30 C 0.9551(8) 0.693(2) 0.9447(14) 0.031(3) Uani 1 1 d .
H30 H 0.9819 0.7079 0.9853 0.037 Uiso 1 1 calc R
C31 C 0.9317(7) 0.784(2) 0.8873(14) 0.030(3) Uani 1 1 d .
H31 H 0.9433 0.8629 0.8888 0.037 Uiso 1 1 calc R
B1 B 0.9086(9) 1.093(2) 0.6813(16) 0.0293(18) Uani 1 1 d .
H1 H 0.9260 1.1559 0.6676 0.035 Uiso 1 1 calc R

loop_
_atom_site_aniso_label
_atom_site_aniso_U_11
_atom_site_aniso_U_22
_atom_site_aniso_U_33
_atom_site_aniso_U_23
_atom_site_aniso_U_13
_atom_site_aniso_U_12
Ir1 0.0245(4) 0.0216(4) 0.0240(4) -0.0003(5) 0.0071(3) 0.0009(4)
O1 0.054(8) 0.037(5) 0.043(7) -0.002(5) 0.020(6) 0.000(6)
O2 0.044(6) 0.039(5) 0.033(5) -0.002(4) 0.015(4) -0.007(5)
O3 0.038(5) 0.041(7) 0.050(8) 0.000(7) 0.001(6) -0.010(5)
O4 0.038(5) 0.032(4) 0.042(5) 0.000(5) 0.012(5) -0.007(4)
N1 0.032(3) 0.028(4) 0.031(4) -0.001(4) 0.013(3) -0.001(3)
N2 0.032(4) 0.028(4) 0.030(4) -0.001(3) 0.012(3) -0.001(3)
N3 0.038(4) 0.027(4) 0.025(4) 0.001(3) 0.009(3) 0.000(3)
N4 0.035(4) 0.024(4) 0.018(3) 0.000(3) 0.013(3) 0.000(3)
N5 0.034(4) 0.026(3) 0.027(4) -0.003(3) 0.010(3) -0.003(3)
N6 0.035(4) 0.025(3) 0.026(3) -0.002(3) 0.009(3) -0.003(3)
C1 0.031(4) 0.030(4) 0.033(5) -0.001(4) 0.013(4) 0.001(4)
C2 0.030(5) 0.031(4) 0.032(5) -0.002(5) 0.011(4) 0.001(4)
C3 0.030(4) 0.031(4) 0.033(5) -0.001(4) 0.011(4) -0.001(4)
C4 0.035(8) 0.029(5) 0.046(8) -0.001(7) 0.019(7) 0.000(7)
C5 0.035(8) 0.037(7) 0.042(9) 0.004(8) 0.016(6) -0.003(7)
C6 0.039(4) 0.028(5) 0.026(4) 0.002(4) 0.009(4) 0.001(4)
C7 0.040(5) 0.027(5) 0.023(5) 0.001(4) 0.010(4) 0.003(4)
C8 0.040(5) 0.025(4) 0.022(4) 0.001(4) 0.013(4) 0.003(4)
C9 0.044(7) 0.038(9) 0.040(8) 0.007(8) 0.000(7) -0.005(6)
C10 0.049(8) 0.026(8) 0.035(8) 0.005(6) 0.016(7) 0.000(6)
C11 0.036(5) 0.027(4) 0.027(4) -0.004(3) 0.010(4) -0.001(4)
C12 0.036(5) 0.026(5) 0.027(4) -0.003(4) 0.008(4) -0.001(4)
C13 0.036(5) 0.025(4) 0.028(4) -0.004(4) 0.009(4) -0.002(4)
C14 0.043(9) 0.031(8) 0.027(7) 0.000(7) 0.011(6) -0.002(7)
C15 0.033(8) 0.023(7) 0.032(8) -0.002(6) 0.010(6) 0.002(5)
C16 0.040(5) 0.033(4) 0.033(4) -0.003(3) 0.013(4) -0.008(4)
C17 0.035(3) 0.031(3) 0.032(3) 0.000(3) 0.011(3) -0.007(3)
C18 0.034(3) 0.031(3) 0.034(3) 0.001(3) 0.012(3) -0.006(3)
C19 0.036(4) 0.032(4) 0.039(5) 0.001(4) 0.011(4) -0.008(3)
C20 0.033(4) 0.034(4) 0.034(4) 0.001(4) 0.012(3) -0.005(4)
C21 0.031(4) 0.035(4) 0.033(4) 0.001(4) 0.013(3) -0.005(3)
C22 0.029(3) 0.035(4) 0.035(5) 0.001(4) 0.010(3) -0.004(3)
C23 0.031(3) 0.033(4) 0.034(4) 0.001(4) 0.009(3) -0.007(3)
C24 0.048(9) 0.049(9) 0.034(7) -0.004(7) 0.017(7) -0.008(8)
C25 0.042(9) 0.031(5) 0.051(9) 0.002(8) 0.013(8) -0.012(7)
C26 0.034(4) 0.028(4) 0.028(4) 0.003(3) 0.008(3) -0.003(3)
C27 0.035(4) 0.029(4) 0.031(4) 0.002(3) 0.011(3) -0.005(3)
C28 0.037(5) 0.027(4) 0.031(5) 0.000(4) 0.010(4) -0.006(4)
C29 0.037(5) 0.029(5) 0.030(5) 0.000(4) 0.010(4) -0.007(4)
C30 0.034(5) 0.028(5) 0.027(5) 0.001(4) 0.008(4) -0.005(4)
C31 0.034(5) 0.028(5) 0.025(5) 0.001(4) 0.007(4) -0.004(4)
B1 0.036(4) 0.027(3) 0.025(3) -0.001(3) 0.011(3) -0.001(3)

loop_
_atom_type_symbol
_atom_type_description
_atom_type_scat_dispersion_real
_atom_type_scat_dispersion_imag
_atom_type_scat_source
C C 0.0033 0.0016 'International Tables Vol C Tables 4.2.6.8 and 6.1.1.4'
H H 0.0000 0.0000 'International Tables Vol C Tables 4.2.6.8 and 6.1.1.4'
B B 0.0013 0.0007 'International Tables Vol C Tables 4.2.6.8 and 6.1.1.4'
N N 0.0061 0.0033 'International Tables Vol C Tables 4.2.6.8 and 6.1.1.4'
O O 0.0106 0.0060 'International Tables Vol C Tables 4.2.6.8 and 6.1.1.4'
Ir Ir -1.4442 7.9887 'International Tables Vol C Tables 4.2.6.8 and 6.1.1.4'

loop_
_geom_angle_atom_site_label_1
_geom_angle_atom_site_label_2
_geom_angle_atom_site_label_3
_geom_angle
C26 Ir1 N1 84.3(9)
C26 Ir1 C17 82.4(9)
N1 Ir1 C17 103.8(8)
C26 Ir1 N5 92.4(9)
N1 Ir1 N5 87.3(7)
C17 Ir1 N5 167.1(8)
C26 Ir1 C22 114.1(9)
N1 Ir1 C22 154.4(8)
C17 Ir1 C22 63.8(10)
N5 Ir1 C22 108.5(8)
C26 Ir1 C21 80.1(9)
N1 Ir1 C21 164.1(8)
C17 Ir1 C21 71.4(9)
N5 Ir1 C21 96.2(8)
C22 Ir1 C21 37.3(8)
C26 Ir1 N3 167.7(8)
N1 Ir1 N3 83.8(7)
C17 Ir1 N3 103.6(8)
N5 Ir1 N3 83.9(7)
C22 Ir1 N3 78.2(8)
C21 Ir1 N3 112.0(8)
C16 O2 C24 115(2)
C19 O4 C25 115.7(19)
C1 N1 N2 106.1(17)
C1 N1 Ir1 135.0(16)
N2 N1 Ir1 118.5(14)
C3 N2 N1 110.1(19)
C3 N2 B1 128(2)
N1 N2 B1 121.4(19)
C6 N3 N4 101.8(18)
C6 N3 Ir1 141.7(16)
N4 N3 Ir1 114.7(13)
C8 N4 N3 113.0(18)
C8 N4 B1 129(2)
N3 N4 B1 117.0(18)
C11 N5 N6 106.5(18)
C11 N5 Ir1 135.8(16)
N6 N5 Ir1 117.6(13)
C13 N6 N5 109.8(17)
C13 N6 B1 132(2)
N5 N6 B1 118.4(18)
N1 C1 C2 110(2)
N1 C1 C4 129(2)
C2 C1 C4 121(2)
C3 C2 C1 105(2)
C3 C2 H2 127.6
C1 C2 H2 127.6
N2 C3 C2 108(2)
N2 C3 C5 122(2)
C2 C3 C5 130(2)
C1 C4 H4A 109.5
C1 C4 H4B 109.5
H4A C4 H4B 109.5
C1 C4 H4C 109.5
H4A C4 H4C 109.5
H4B C4 H4C 109.5
C3 C5 H5A 109.5
C3 C5 H5B 109.5
H5A C5 H5B 109.5
C3 C5 H5C 109.5
H5A C5 H5C 109.5
H5B C5 H5C 109.5
N3 C6 C7 111(2)
N3 C6 C9 129(2)
C7 C6 C9 120(2)
C8 C7 C6 107(2)
C8 C7 H7 126.7
C6 C7 H7 126.7
N4 C8 C7 107(2)
N4 C8 C10 122(2)
C7 C8 C10 131(2)
C6 C9 H9A 109.5
C6 C9 H9B 109.5
H9A C9 H9B 109.5
C6 C9 H9C 109.5
H9A C9 H9C 109.5
H9B C9 H9C 109.5
C8 C10 H10A 109.5
C8 C10 H10B 109.5
H10A C10 H10B 109.5
C8 C10 H10C 109.5
H10A C10 H10C 109.5
H10B C10 H10C 109.5
N5 C11 C12 108(2)
N5 C11 C14 124(2)
C12 C11 C14 128(2)
C13 C12 C11 110(2)
C13 C12 H12 124.9
C11 C12 H12 124.9
C12 C13 N6 106(2)
C12 C13 C15 132(2)
N6 C13 C15 122(2)
C11 C14 H14A 110.1
C11 C14 H14B 109.6
H14A C14 H14B 109.5
C11 C14 H14C 108.7
H14A C14 H14C 109.5
H14B C14 H14C 109.5
C13 C15 H15A 109.5
C13 C15 H15B 109.5
H15A C15 H15B 109.5
C13 C15 H15C 109.5
H15A C15 H15C 109.5
H15B C15 H15C 109.5
O1 C16 O2 122(2)
O1 C16 C17 126(2)
O2 C16 C17 111(2)
C16 C17 C23 110(2)
C16 C17 C18 115(2)
C23 C17 C18 113(2)
C16 C17 Ir1 121.3(16)
C23 C17 Ir1 94.1(15)
C18 C17 Ir1 102.3(15)
C27 C18 C19 118(2)
C27 C18 C17 111.5(19)
C19 C18 C17 109.1(19)
C27 C18 C20 104.2(19)
C19 C18 C20 107.5(19)
C17 C18 C20 106(2)
O3 C19 O4 121(2)
O3 C19 C18 122(2)
O4 C19 C18 117(2)
C21 C20 C18 105.6(19)
C21 C20 H20A 110.6
C18 C20 H20A 110.6
C21 C20 H20B 110.6
C18 C20 H20B 110.6
H20A C20 H20B 108.7
C22 C21 C20 115(2)
C22 C21 Ir1 68.9(13)
C20 C21 Ir1 111.8(16)
C22 C21 H21 117.3
C20 C21 H21 117.3
Ir1 C21 H21 117.3
C21 C22 C23 114(2)
C21 C22 Ir1 73.8(13)
C23 C22 Ir1 92.4(15)
C21 C22 H22 121.0
C23 C22 H22 121.0
Ir1 C22 H22 121.0
C22 C23 C17 99.6(19)
C22 C23 H23A 111.9
C17 C23 H23A 111.9
C22 C23 H23B 111.9
C17 C23 H23B 111.9
H23A C23 H23B 109.6
O2 C24 H24A 109.5
O2 C24 H24B 109.5
H24A C24 H24B 109.5
O2 C24 H24C 109.5
H24A C24 H24C 109.5
H24B C24 H24C 109.5
O4 C25 H25A 109.5
O4 C25 H25B 109.5
H25A C25 H25B 109.5
O4 C25 H25C 109.5
H25A C25 H25C 109.5
H25B C25 H25C 109.5
C31 C26 C27 119(2)
C31 C26 Ir1 124.2(17)
C27 C26 Ir1 115.8(16)
C28 C27 C26 118(2)
C28 C27 C18 131(2)
C26 C27 C18 109(2)
C29 C28 C27 117(2)
C29 C28 H28 121.7
C27 C28 H28 121.7
C28 C29 C30 130(2)
C28 C29 H29 114.9
C30 C29 H29 114.9
C29 C30 C31 114(2)
C29 C30 H30 123.0
C31 C30 H30 123.0
C26 C31 C30 122(2)
C26 C31 H31 119.2
C30 C31 H31 119.2
N2 B1 N4 114(2)
N2 B1 N6 111.0(19)
N4 B1 N6 107.6(19)
N2 B1 H1 107.9
N4 B1 H1 107.9
N6 B1 H1 107.9

loop_
_geom_bond_atom_site_label_1
_geom_bond_atom_site_label_2
_geom_bond_distance
Ir1 C26 2.01(2)
Ir1 N1 2.094(18)
Ir1 C17 2.11(2)
Ir1 N5 2.186(19)
Ir1 C22 2.19(2)
Ir1 C21 2.25(2)
Ir1 N3 2.392(19)
O1 C16 1.20(3)
O2 C16 1.36(3)
O2 C24 1.42(3)
O3 C19 1.23(3)
O4 C19 1.32(3)
O4 C25 1.43(3)
N1 C1 1.34(3)
N1 N2 1.37(3)
N2 C3 1.34(3)
N2 B1 1.51(3)
N3 C6 1.36(3)
N3 N4 1.38(3)
N4 C8 1.32(3)
N4 B1 1.52(3)
N5 C11 1.34(3)
N5 N6 1.39(3)
N6 C13 1.37(3)
N6 B1 1.58(3)
C1 C2 1.40(3)
C1 C4 1.51(3)
C2 C3 1.38(3)
C2 H2 0.9400
C3 C5 1.50(3)
C4 H4A 0.9700
C4 H4B 0.9700
C4 H4C 0.9700
C5 H5A 0.9700
C5 H5B 0.9700
C5 H5C 0.9700
C6 C7 1.39(3)
C6 C9 1.54(3)
C7 C8 1.33(3)
C7 H7 0.9400
C8 C10 1.49(3)
C9 H9A 0.9700
C9 H9B 0.9700
C9 H9C 0.9700
C10 H10A 0.9700
C10 H10B 0.9700
C10 H10C 0.9700
C11 C12 1.39(3)
C11 C14 1.48(3)
C12 C13 1.34(3)
C12 H12 0.9400
C13 C15 1.46(3)
C14 H14A 0.9700
C14 H14B 0.9700
C14 H14C 0.9700
C15 H15A 0.9700
C15 H15B 0.9700
C15 H15C 0.9700
C16 C17 1.50(3)
C17 C23 1.51(3)
C17 C18 1.55(3)
C18 C27 1.46(3)
C18 C19 1.55(3)
C18 C20 1.56(3)
C20 C21 1.54(3)
C20 H20A 0.9800
C20 H20B 0.9800
C21 C22 1.42(3)
C21 H21 0.9900
C22 C23 1.46(3)
C22 H22 0.9900
C23 H23A 0.9800
C23 H23B 0.9800
C24 H24A 0.9700
C24 H24B 0.9700
C24 H24C 0.9700
C25 H25A 0.9700
C25 H25B 0.9700
C25 H25C 0.9700
C26 C31 1.40(3)
C26 C27 1.45(3)
C27 C28 1.41(3)
C28 C29 1.33(3)
C28 H28 0.9400
C29 C30 1.36(3)
C29 H29 0.9400
C30 C31 1.41(3)
C30 H30 0.9400
C31 H31 0.9400
B1 H1 0.9900

loop_
_geom_torsion_atom_site_label_1
_geom_torsion_atom_site_label_2
_geom_torsion_atom_site_label_3
_geom_torsion_atom_site_label_4
_geom_torsion
C26 Ir1 N1 C1 50(2)
C17 Ir1 N1 C1 -31(2)
N5 Ir1 N1 C1 142(2)
C22 Ir1 N1 C1 -88(3)
C21 Ir1 N1 C1 39(4)
N3 Ir1 N1 C1 -134(2)
C26 Ir1 N1 N2 -138.4(16)
C17 Ir1 N1 N2 140.9(15)
N5 Ir1 N1 N2 -45.7(15)
C22 Ir1 N1 N2 84(3)
C21 Ir1 N1 N2 -149(3)
N3 Ir1 N1 N2 38.4(15)
C1 N1 N2 C3 1(2)
Ir1 N1 N2 C3 -172.8(15)
C1 N1 N2 B1 -179(2)
Ir1 N1 N2 B1 7(3)
C26 Ir1 N3 C6 163(4)
N1 Ir1 N3 C6 148(3)
C17 Ir1 N3 C6 45(3)
N5 Ir1 N3 C6 -125(3)
C22 Ir1 N3 C6 -14(3)
C21 Ir1 N3 C6 -30(3)
C26 Ir1 N3 N4 -36(4)
N1 Ir1 N3 N4 -51.6(14)
C17 Ir1 N3 N4 -154.3(14)
N5 Ir1 N3 N4 36.3(14)
C22 Ir1 N3 N4 146.6(16)
C21 Ir1 N3 N4 130.5(14)
C6 N3 N4 C8 -6(2)
Ir1 N3 N4 C8 -174.1(14)
C6 N3 N4 B1 -176.8(18)
Ir1 N3 N4 B1 15(2)
C26 Ir1 N5 C11 -55(2)
N1 Ir1 N5 C11 -139(2)
C17 Ir1 N5 C11 11(5)
C22 Ir1 N5 C11 62(2)
C21 Ir1 N5 C11 26(2)
N3 Ir1 N5 C11 137(2)
C26 Ir1 N5 N6 122.2(16)
N1 Ir1 N5 N6 37.9(15)
C17 Ir1 N5 N6 -172(3)
C22 Ir1 N5 N6 -121.4(15)
C21 Ir1 N5 N6 -157.6(15)
N3 Ir1 N5 N6 -46.1(15)
C11 N5 N6 C13 1(2)
Ir1 N5 N6 C13 -176.5(15)
C11 N5 N6 B1 -176.1(19)
Ir1 N5 N6 B1 6(2)
N2 N1 C1 C2 -4(3)
Ir1 N1 C1 C2 168.8(16)
N2 N1 C1 C4 177(2)
Ir1 N1 C1 C4 -11(4)
N1 C1 C2 C3 5(3)
C4 C1 C2 C3 -176(2)
N1 N2 C3 C2 2(3)
B1 N2 C3 C2 -178(2)
N1 N2 C3 C5 180(2)
B1 N2 C3 C5 -1(4)
C1 C2 C3 N2 -4(3)
C1 C2 C3 C5 178(2)
N4 N3 C6 C7 5(2)
Ir1 N3 C6 C7 166.8(18)
N4 N3 C6 C9 177(2)
Ir1 N3 C6 C9 -21(4)
N3 C6 C7 C8 -2(3)
C9 C6 C7 C8 -175(2)
N3 N4 C8 C7 5(3)
B1 N4 C8 C7 175(2)
N3 N4 C8 C10 -177(2)
B1 N4 C8 C10 -8(3)
C6 C7 C8 N4 -2(3)
C6 C7 C8 C10 -179(2)
N6 N5 C11 C12 -3(2)
Ir1 N5 C11 C12 174.2(17)
N6 N5 C11 C14 -179(2)
Ir1 N5 C11 C14 -2(4)
N5 C11 C12 C13 4(3)
C14 C11 C12 C13 180(2)
C11 C12 C13 N6 -3(3)
C11 C12 C13 C15 176(2)
N5 N6 C13 C12 1(3)
B1 N6 C13 C12 178(2)
N5 N6 C13 C15 -178(2)
B1 N6 C13 C15 -1(4)
C24 O2 C16 O1 1(3)
C24 O2 C16 C17 174(2)
O1 C16 C17 C23 -130(3)
O2 C16 C17 C23 58(3)
O1 C16 C17 C18 -2(4)
O2 C16 C17 C18 -173.7(19)
O1 C16 C17 Ir1 122(2)
O2 C16 C17 Ir1 -50(3)
C26 Ir1 C17 C16 -102(2)
N1 Ir1 C17 C16 -20(2)
N5 Ir1 C17 C16 -168(3)
C22 Ir1 C17 C16 136(2)
C21 Ir1 C17 C16 176(2)
N3 Ir1 C17 C16 67(2)
C26 Ir1 C17 C23 141.9(16)
N1 Ir1 C17 C23 -135.8(14)
N5 Ir1 C17 C23 76(4)
C22 Ir1 C17 C23 20.3(13)
C21 Ir1 C17 C23 59.9(14)
N3 Ir1 C17 C23 -49.0(15)
C26 Ir1 C17 C18 27.4(15)
N1 Ir1 C17 C18 109.6(15)
N5 Ir1 C17 C18 -39(5)
C22 Ir1 C17 C18 -94.3(16)
C21 Ir1 C17 C18 -54.7(15)
N3 Ir1 C17 C18 -163.6(14)
C16 C17 C18 C27 87(3)
C23 C17 C18 C27 -146(2)
Ir1 C17 C18 C27 -46(2)
C16 C17 C18 C19 -44(3)
C23 C17 C18 C19 83(2)
Ir1 C17 C18 C19 -177.6(16)
C16 C17 C18 C20 -160(2)
C23 C17 C18 C20 -33(3)
Ir1 C17 C18 C20 66.9(18)
C25 O4 C19 O3 6(3)
C25 O4 C19 C18 -175(2)
C27 C18 C19 O3 173(2)
C17 C18 C19 O3 -59(3)
C20 C18 C19 O3 56(3)
C27 C18 C19 O4 -7(3)
C17 C18 C19 O4 122(2)
C20 C18 C19 O4 -124(2)
C27 C18 C20 C21 85(2)
C19 C18 C20 C21 -150(2)
C17 C18 C20 C21 -33(2)
C18 C20 C21 C22 65(3)
C18 C20 C21 Ir1 -11(2)
C26 Ir1 C21 C22 -156.2(16)
N1 Ir1 C21 C22 -146(3)
C17 Ir1 C21 C22 -70.9(16)
N5 Ir1 C21 C22 112.5(15)
N3 Ir1 C21 C22 26.6(17)
C26 Ir1 C21 C20 -46.8(17)
N1 Ir1 C21 C20 -36(4)
C17 Ir1 C21 C20 38.5(16)
N5 Ir1 C21 C20 -138.1(16)
C22 Ir1 C21 C20 109(2)
N3 Ir1 C21 C20 136.0(15)
C20 C21 C22 C23 -20(3)
Ir1 C21 C22 C23 85.3(18)
C20 C21 C22 Ir1 -105.1(19)
C26 Ir1 C22 C21 25.8(18)
N1 Ir1 C22 C21 159.0(17)
C17 Ir1 C22 C21 93.4(16)
N5 Ir1 C22 C21 -75.5(16)
N3 Ir1 C22 C21 -154.9(16)
C26 Ir1 C22 C23 -88.5(15)
N1 Ir1 C22 C23 45(3)
C17 Ir1 C22 C23 -21.0(14)
N5 Ir1 C22 C23 170.2(13)
C21 Ir1 C22 C23 -114(2)
N3 Ir1 C22 C23 90.8(14)
C21 C22 C23 C17 -46(2)
Ir1 C22 C23 C17 27.0(17)
C16 C17 C23 C22 -154(2)
C18 C17 C23 C22 77(2)
Ir1 C17 C23 C22 -28.1(17)
N1 Ir1 C26 C31 57(2)
C17 Ir1 C26 C31 162(2)
N5 Ir1 C26 C31 -30(2)
C22 Ir1 C26 C31 -141(2)
C21 Ir1 C26 C31 -126(2)
N3 Ir1 C26 C31 42(5)
N1 Ir1 C26 C27 -112.1(18)
C17 Ir1 C26 C27 -7.3(18)
N5 Ir1 C26 C27 160.9(18)
C22 Ir1 C26 C27 49(2)
C21 Ir1 C26 C27 65.0(18)
N3 Ir1 C26 C27 -127(3)
C31 C26 C27 C28 2(3)
Ir1 C26 C27 C28 172.1(17)
C31 C26 C27 C18 173(2)
Ir1 C26 C27 C18 -17(2)
C19 C18 C27 C28 -21(4)
C17 C18 C27 C28 -148(2)
C20 C18 C27 C28 98(3)
C19 C18 C27 C26 170(2)
C17 C18 C27 C26 43(3)
C20 C18 C27 C26 -71(2)
C26 C27 C28 C29 0(3)
C18 C27 C28 C29 -168(2)
C27 C28 C29 C30 -3(4)
C28 C29 C30 C31 3(4)
C27 C26 C31 C30 -3(4)
Ir1 C26 C31 C30 -171.5(18)
C29 C30 C31 C26 1(3)
C3 N2 B1 N4 112(3)
N1 N2 B1 N4 -68(3)
C3 N2 B1 N6 -126(2)
N1 N2 B1 N6 54(3)
C8 N4 B1 N2 -121(2)
N3 N4 B1 N2 48(3)
C8 N4 B1 N6 115(2)
N3 N4 B1 N6 -76(2)
C13 N6 B1 N2 123(3)
N5 N6 B1 N2 -61(3)
C13 N6 B1 N4 -112(3)
N5 N6 B1 N4 65(2)
